data_4324901
loop_
_publ_author_name
'Yang Cao'
'Zhu Du'
'Wenbo Li'
'Junmei Li'
'Yong Zhang'
'Fan Xu'
'Qi Shen'

_publ_contact_author_email qshen@suda.edu.cn
_publ_contact_author_fax 86-512-65880305
_publ_contact_author_name 'Dr. Qi Shen'
_publ_contact_author_phone 86-512-65880306
_publ_section_title
;
 Activation of Carbodiimide and Transformation with Amine to Guanidinate
 Group by Ln(OAr)3(THF)2 (Ln: Lanthanide and Yttrium) and Ln(OAr)3(THF)2
 as a Novel Precatalyst for Addition of Amines to Carbodiimides: Influence
 of Aryloxide Group
;
_journal_name_full 'Inorganic Chemistry'
_journal_page_first 3729
_journal_page_last 3737
_journal_paper_doi 10.1021/ic200091s
_journal_volume 50
_journal_year 2011
_chemical_formula_moiety 'C44 H63 N2 O4 Y'
_chemical_formula_sum 'C44 H63 N2 O4 Y'
_chemical_formula_weight 772.87
_chemical_name_systematic
; 
 ? 
;
_space_group_IT_number 14
_symmetry_cell_setting monoclinic
_symmetry_Int_Tables_number 14
_symmetry_space_group_name_Hall '-P 2yn'
_symmetry_space_group_name_H-M 'P 1 21/n 1'
_atom_sites_solution_hydrogens geom
_atom_sites_solution_primary direct
_atom_sites_solution_secondary difmap
_audit_creation_method SHELXL-97
_cell_angle_alpha 90.00
_cell_angle_beta 110.551(3)
_cell_angle_gamma 90.00
_cell_formula_units_Z 4
_cell_length_a 14.7013(17)
_cell_length_b 17.9628(16)
_cell_length_c 16.8390(18)
_cell_measurement_reflns_used 17337
_cell_measurement_temperature 223(2)
_cell_measurement_theta_max 27.5
_cell_measurement_theta_min 3.0
_cell_volume 4163.8(8)
_computing_cell_refinement CrystalClear
_computing_data_collection CrystalClear
_computing_data_reduction CrystalStructure
_computing_structure_refinement 'SHELXL-97 (Sheldrick, 1997)'
_computing_structure_solution 'SHELXS-97 (Sheldrick, 1990)'
_diffrn_ambient_temperature 223(2)
_diffrn_detector_area_resol_mean 14.63
_diffrn_measured_fraction_theta_full 0.997
_diffrn_measured_fraction_theta_max 0.997
_diffrn_measurement_device_type 'Rigaku Saturn'
_diffrn_measurement_method \w
_diffrn_radiation_monochromator graphite
_diffrn_radiation_source 'fine-focus sealed tube'
_diffrn_radiation_type MoK\a
_diffrn_radiation_wavelength 0.71075
_diffrn_reflns_av_R_equivalents 0.0552
_diffrn_reflns_av_sigmaI/netI 0.0776
_diffrn_reflns_limit_h_max 17
_diffrn_reflns_limit_h_min -13
_diffrn_reflns_limit_k_max 21
_diffrn_reflns_limit_k_min -19
_diffrn_reflns_limit_l_max 19
_diffrn_reflns_limit_l_min -20
_diffrn_reflns_number 20176
_diffrn_reflns_theta_full 25.50
_diffrn_reflns_theta_max 25.50
_diffrn_reflns_theta_min 3.01
_exptl_absorpt_coefficient_mu 1.442
_exptl_absorpt_correction_T_max 0.739
_exptl_absorpt_correction_T_min 0.501
_exptl_absorpt_correction_type multi-scan
_exptl_absorpt_process_details 'Jacobson, R. (1998) Private communication'
_exptl_crystal_colour colorless
_exptl_crystal_density_diffrn 1.233
_exptl_crystal_description prism
_exptl_crystal_F_000 1648
_exptl_crystal_size_max 0.70
_exptl_crystal_size_mid 0.30
_exptl_crystal_size_min 0.20
_refine_diff_density_max 0.387
_refine_diff_density_min -0.671
_refine_diff_density_rms 0.061
_refine_ls_extinction_method none
_refine_ls_goodness_of_fit_ref 1.154
_refine_ls_hydrogen_treatment mixed
_refine_ls_matrix_type full
_refine_ls_number_parameters 481
_refine_ls_number_reflns 7721
_refine_ls_number_restraints 1
_refine_ls_restrained_S_all 1.154
_refine_ls_R_factor_all 0.0923
_refine_ls_R_factor_gt 0.0681
_refine_ls_shift/su_max 0.001
_refine_ls_shift/su_mean 0.000
_refine_ls_structure_factor_coef Fsqd
_refine_ls_weighting_details 'calc w=1/[\s^2^(Fo^2^)+(0.0303P)^2^+2.5608P] where P=(Fo^2^+2Fc^2^)/3'
_refine_ls_weighting_scheme calc
_refine_ls_wR_factor_gt 0.1122
_refine_ls_wR_factor_ref 0.1211
_reflns_number_gt 6078
_reflns_number_total 7721
_reflns_threshold_expression >2sigma(I)
_cod_data_source_file ic200091s_si_001_1.cif
_cod_data_source_block complex6
_cod_original_sg_symbol_H-M 'P 21/n'
_cod_database_code 4324901

loop_
_symmetry_equiv_pos_as_xyz
'x, y, z'
'-x+1/2, y+1/2, -z+1/2'
'-x, -y, -z'
'x-1/2, -y-1/2, z-1/2'

loop_
_atom_site_label
_atom_site_type_symbol
_atom_site_fract_x
_atom_site_fract_y
_atom_site_fract_z
_atom_site_U_iso_or_equiv
_atom_site_adp_type
_atom_site_occupancy
_atom_site_symmetry_multiplicity
_atom_site_calc_flag
_atom_site_refinement_flags
Y1 Y 0.41470(3) 0.05321(2) 0.71845(2) 0.03520(13) Uani 1 1 d .
O1 O 0.33022(17) 0.07937(13) 0.59015(15) 0.0339(6) Uani 1 1 d .
O2 O 0.36013(18) 0.09549(14) 0.81037(15) 0.0388(6) Uani 1 1 d .
O3 O 0.55136(18) -0.00207(14) 0.83775(16) 0.0412(7) Uani 1 1 d .
O4 O 0.50262(19) -0.04548(15) 0.66333(16) 0.0438(7) Uani 1 1 d .
N1 N 0.5594(2) 0.1105(2) 0.7420(2) 0.0472(9) Uani 1 1 d D
H1 H 0.573(3) 0.1467(15) 0.714(2) 0.050(13) Uiso 1 1 d D
N2 N 0.3562(2) -0.07704(17) 0.7128(2) 0.0480(9) Uani 1 1 d .
H2A H 0.3333 -0.0835 0.7560 0.058 Uiso 1 1 calc R
H2B H 0.3051 -0.0829 0.6634 0.058 Uiso 1 1 calc R
C1 C 0.2816(3) 0.1014(2) 0.5086(2) 0.0325(9) Uani 1 1 d .
C2 C 0.2226(3) 0.0500(2) 0.4470(2) 0.0333(8) Uani 1 1 d .
C3 C 0.1782(3) 0.0745(2) 0.3633(2) 0.0390(10) Uani 1 1 d .
H3 H 0.1400 0.0405 0.3228 0.047 Uiso 1 1 calc R
C4 C 0.1877(3) 0.1460(2) 0.3374(2) 0.0385(9) Uani 1 1 d .
C5 C 0.2425(3) 0.1950(2) 0.3977(2) 0.0387(9) Uani 1 1 d .
H5 H 0.2478 0.2443 0.3811 0.046 Uiso 1 1 calc R
C6 C 0.2906(3) 0.1757(2) 0.4823(2) 0.0359(9) Uani 1 1 d .
C7 C 0.2045(3) -0.0303(2) 0.4688(2) 0.0400(10) Uani 1 1 d .
C8 C 0.1576(3) -0.0287(2) 0.5370(3) 0.0512(11) Uani 1 1 d .
H8A H 0.1985 -0.0006 0.5856 0.077 Uiso 1 1 calc R
H8B H 0.1503 -0.0792 0.5543 0.077 Uiso 1 1 calc R
H8C H 0.0943 -0.0052 0.5142 0.077 Uiso 1 1 calc R
C9 C 0.3006(3) -0.0735(2) 0.4983(3) 0.0475(11) Uani 1 1 d .
H9A H 0.3202 -0.0836 0.4500 0.071 Uiso 1 1 calc R
H9B H 0.2921 -0.1202 0.5238 0.071 Uiso 1 1 calc R
H9C H 0.3503 -0.0441 0.5397 0.071 Uiso 1 1 calc R
C10 C 0.1348(3) -0.0736(2) 0.3932(3) 0.0591(13) Uani 1 1 d .
H10A H 0.0724 -0.0486 0.3727 0.089 Uiso 1 1 calc R
H10B H 0.1265 -0.1237 0.4110 0.089 Uiso 1 1 calc R
H10C H 0.1616 -0.0758 0.3482 0.089 Uiso 1 1 calc R
C11 C 0.1403(3) 0.1684(2) 0.2456(2) 0.0553(12) Uani 1 1 d .
H11A H 0.0725 0.1539 0.2255 0.083 Uiso 1 1 calc R
H11B H 0.1730 0.1439 0.2118 0.083 Uiso 1 1 calc R
H11C H 0.1451 0.2220 0.2405 0.083 Uiso 1 1 calc R
C12 C 0.3548(3) 0.2335(2) 0.5425(3) 0.0519(12) Uani 1 1 d .
C13 C 0.3236(4) 0.2458(3) 0.6190(3) 0.0822(18) Uani 1 1 d .
H13A H 0.2596 0.2685 0.6005 0.123 Uiso 1 1 calc R
H13B H 0.3698 0.2784 0.6593 0.123 Uiso 1 1 calc R
H13C H 0.3215 0.1984 0.6459 0.123 Uiso 1 1 calc R
C14 C 0.3511(4) 0.3107(2) 0.5017(3) 0.0745(16) Uani 1 1 d .
H14A H 0.3727 0.3066 0.4536 0.112 Uiso 1 1 calc R
H14B H 0.3934 0.3447 0.5431 0.112 Uiso 1 1 calc R
H14C H 0.2850 0.3294 0.4827 0.112 Uiso 1 1 calc R
C15 C 0.4611(3) 0.2065(3) 0.5667(3) 0.0737(16) Uani 1 1 d .
H15A H 0.4668 0.1564 0.5896 0.111 Uiso 1 1 calc R
H15B H 0.5037 0.2396 0.6091 0.111 Uiso 1 1 calc R
H15C H 0.4795 0.2065 0.5167 0.111 Uiso 1 1 calc R
C16 C 0.3223(3) 0.1261(2) 0.8665(2) 0.0383(9) Uani 1 1 d .
C17 C 0.2332(3) 0.0982(2) 0.8709(2) 0.0419(10) Uani 1 1 d .
C18 C 0.1944(3) 0.1326(2) 0.9260(3) 0.0477(11) Uani 1 1 d .
H18 H 0.1344 0.1155 0.9271 0.057 Uiso 1 1 calc R
C19 C 0.2395(4) 0.1903(2) 0.9787(3) 0.0539(12) Uani 1 1 d .
C20 C 0.3273(4) 0.2144(2) 0.9756(3) 0.0526(12) Uani 1 1 d .
H20 H 0.3594 0.2532 1.0122 0.063 Uiso 1 1 calc R
C21 C 0.3712(3) 0.1848(2) 0.9216(2) 0.0420(10) Uani 1 1 d .
C22 C 0.1820(3) 0.0289(3) 0.8219(3) 0.0540(12) Uani 1 1 d .
C23 C 0.0848(3) 0.0109(3) 0.8345(3) 0.0797(17) Uani 1 1 d .
H23A H 0.0969 0.0019 0.8942 0.120 Uiso 1 1 calc R
H23B H 0.0560 -0.0332 0.8021 0.120 Uiso 1 1 calc R
H23C H 0.0406 0.0526 0.8153 0.120 Uiso 1 1 calc R
C24 C 0.2487(4) -0.0389(3) 0.8560(3) 0.0635(13) Uani 1 1 d .
H24A H 0.3130 -0.0282 0.8553 0.095 Uiso 1 1 calc R
H24B H 0.2222 -0.0819 0.8205 0.095 Uiso 1 1 calc R
H24C H 0.2527 -0.0494 0.9137 0.095 Uiso 1 1 calc R
C25 C 0.1559(3) 0.0384(3) 0.7256(3) 0.0738(16) Uani 1 1 d .
H25A H 0.1124 0.0805 0.7061 0.111 Uiso 1 1 calc R
H25B H 0.1243 -0.0064 0.6968 0.111 Uiso 1 1 calc R
H25C H 0.2147 0.0471 0.7132 0.111 Uiso 1 1 calc R
C26 C 0.1950(4) 0.2234(3) 1.0394(4) 0.0845(18) Uani 1 1 d .
H26A H 0.1399 0.2541 1.0081 0.127 Uiso 1 1 calc R
H26B H 0.2431 0.2535 1.0813 0.127 Uiso 1 1 calc R
H26C H 0.1736 0.1836 1.0677 0.127 Uiso 1 1 calc R
C27 C 0.4687(3) 0.2167(2) 0.9236(3) 0.0462(11) Uani 1 1 d .
C28 C 0.5092(4) 0.2778(2) 0.9914(3) 0.0644(13) Uani 1 1 d .
H28A H 0.5713 0.2950 0.9903 0.097 Uiso 1 1 calc R
H28B H 0.5177 0.2576 1.0470 0.097 Uiso 1 1 calc R
H28C H 0.4640 0.3192 0.9795 0.097 Uiso 1 1 calc R
C29 C 0.4561(3) 0.2534(3) 0.8382(3) 0.0589(13) Uani 1 1 d .
H29A H 0.5175 0.2747 0.8401 0.088 Uiso 1 1 calc R
H29B H 0.4075 0.2924 0.8268 0.088 Uiso 1 1 calc R
H29C H 0.4353 0.2163 0.7935 0.088 Uiso 1 1 calc R
C30 C 0.5470(3) 0.1558(2) 0.9453(3) 0.0517(11) Uani 1 1 d .
H30A H 0.5223 0.1127 0.9095 0.078 Uiso 1 1 calc R
H30B H 0.5642 0.1417 1.0043 0.078 Uiso 1 1 calc R
H30C H 0.6042 0.1747 0.9357 0.078 Uiso 1 1 calc R
C31 C 0.6451(3) 0.0163(2) 0.8402(2) 0.0374(9) Uani 1 1 d .
C32 C 0.6476(3) 0.0772(2) 0.7886(2) 0.0374(9) Uani 1 1 d .
C33 C 0.7380(3) 0.0980(2) 0.7869(3) 0.0454(10) Uani 1 1 d .
H33 H 0.7426 0.1383 0.7529 0.054 Uiso 1 1 calc R
C34 C 0.8208(3) 0.0605(3) 0.8343(3) 0.0555(12) Uani 1 1 d .
H34 H 0.8812 0.0755 0.8324 0.067 Uiso 1 1 calc R
C35 C 0.8162(3) 0.0016(3) 0.8841(3) 0.0582(13) Uani 1 1 d .
H35 H 0.8735 -0.0234 0.9162 0.070 Uiso 1 1 calc R
C36 C 0.7276(3) -0.0213(2) 0.8875(3) 0.0467(11) Uani 1 1 d .
H36 H 0.7241 -0.0619 0.9216 0.056 Uiso 1 1 calc R
C37 C 0.5452(3) -0.0502(3) 0.9042(3) 0.0562(12) Uani 1 1 d .
H37A H 0.5665 -0.0999 0.8963 0.084 Uiso 1 1 calc R
H37B H 0.4785 -0.0522 0.9023 0.084 Uiso 1 1 calc R
H37C H 0.5865 -0.0310 0.9588 0.084 Uiso 1 1 calc R
C38 C 0.5022(3) -0.1180(2) 0.6922(2) 0.0420(10) Uani 1 1 d .
C39 C 0.4254(3) -0.1356(2) 0.7180(2) 0.0412(10) Uani 1 1 d .
C40 C 0.4179(4) -0.2058(2) 0.7479(3) 0.0612(13) Uani 1 1 d .
H40 H 0.3650 -0.2185 0.7641 0.073 Uiso 1 1 calc R
C41 C 0.4898(5) -0.2572(3) 0.7536(4) 0.0842(18) Uani 1 1 d .
H41 H 0.4867 -0.3048 0.7757 0.101 Uiso 1 1 calc R
C42 C 0.5653(5) -0.2401(3) 0.7276(4) 0.0878(19) Uani 1 1 d .
H42 H 0.6127 -0.2762 0.7309 0.105 Uiso 1 1 calc R
C43 C 0.5727(3) -0.1701(3) 0.6964(3) 0.0631(13) Uani 1 1 d .
H43 H 0.6247 -0.1582 0.6784 0.076 Uiso 1 1 calc R
C44 C 0.5678(3) -0.0291(3) 0.6186(3) 0.0553(12) Uani 1 1 d .
H44A H 0.6344 -0.0324 0.6574 0.083 Uiso 1 1 calc R
H44B H 0.5552 0.0209 0.5953 0.083 Uiso 1 1 calc R
H44C H 0.5575 -0.0646 0.5728 0.083 Uiso 1 1 calc R

loop_
_atom_site_aniso_label
_atom_site_aniso_U_11
_atom_site_aniso_U_22
_atom_site_aniso_U_33
_atom_site_aniso_U_23
_atom_site_aniso_U_13
_atom_site_aniso_U_12
Y1 0.0325(2) 0.0392(2) 0.0321(2) 0.00284(18) 0.00916(16) 0.00721(18)
O1 0.0317(14) 0.0346(14) 0.0331(14) 0.0040(12) 0.0084(11) 0.0005(11)
O2 0.0342(15) 0.0476(16) 0.0381(15) 0.0021(13) 0.0169(12) 0.0035(13)
O3 0.0351(16) 0.0487(16) 0.0407(15) 0.0119(13) 0.0146(13) 0.0048(13)
O4 0.0395(16) 0.0498(17) 0.0483(17) 0.0087(14) 0.0232(13) 0.0049(14)
N1 0.036(2) 0.050(2) 0.049(2) 0.0180(19) 0.0079(17) -0.0020(17)
N2 0.046(2) 0.046(2) 0.061(2) 0.0071(18) 0.0290(18) 0.0043(17)
C1 0.027(2) 0.037(2) 0.031(2) 0.0032(18) 0.0071(16) 0.0026(17)
C2 0.0260(19) 0.038(2) 0.035(2) -0.0051(18) 0.0100(16) -0.0002(17)
C3 0.033(2) 0.042(2) 0.038(2) -0.0073(19) 0.0077(18) 0.0017(18)
C4 0.038(2) 0.042(2) 0.032(2) 0.0018(19) 0.0079(18) 0.0075(19)
C5 0.040(2) 0.036(2) 0.038(2) 0.0044(19) 0.0114(19) 0.0068(19)
C6 0.033(2) 0.036(2) 0.034(2) 0.0015(18) 0.0059(17) 0.0064(17)
C7 0.037(2) 0.041(2) 0.038(2) -0.0063(19) 0.0090(18) -0.0115(19)
C8 0.046(3) 0.058(3) 0.052(3) -0.001(2) 0.020(2) -0.013(2)
C9 0.057(3) 0.035(2) 0.051(3) 0.003(2) 0.020(2) 0.002(2)
C10 0.062(3) 0.055(3) 0.051(3) -0.004(2) 0.007(2) -0.026(2)
C11 0.065(3) 0.056(3) 0.036(2) 0.002(2) 0.006(2) 0.011(2)
C12 0.064(3) 0.034(2) 0.041(2) 0.006(2) -0.002(2) -0.007(2)
C13 0.148(6) 0.045(3) 0.039(3) -0.007(2) 0.016(3) 0.001(3)
C14 0.099(4) 0.042(3) 0.056(3) 0.008(2) -0.006(3) -0.016(3)
C15 0.055(3) 0.062(3) 0.074(3) 0.019(3) -0.014(3) -0.020(3)
C16 0.037(2) 0.044(2) 0.036(2) 0.011(2) 0.0159(18) 0.0142(19)
C17 0.034(2) 0.055(3) 0.040(2) 0.013(2) 0.0186(19) 0.010(2)
C18 0.043(3) 0.057(3) 0.052(3) 0.020(2) 0.028(2) 0.017(2)
C19 0.076(3) 0.040(2) 0.064(3) 0.011(2) 0.047(3) 0.020(2)
C20 0.071(3) 0.043(2) 0.050(3) 0.003(2) 0.029(2) 0.009(2)
C21 0.047(3) 0.045(2) 0.038(2) 0.009(2) 0.021(2) 0.010(2)
C22 0.033(2) 0.085(3) 0.049(3) -0.004(3) 0.021(2) -0.007(2)
C23 0.049(3) 0.127(5) 0.075(4) -0.021(3) 0.037(3) -0.022(3)
C24 0.063(3) 0.062(3) 0.076(3) -0.008(3) 0.038(3) -0.012(3)
C25 0.041(3) 0.134(5) 0.046(3) -0.007(3) 0.016(2) -0.009(3)
C26 0.123(5) 0.058(3) 0.111(5) 0.001(3) 0.090(4) 0.013(3)
C27 0.054(3) 0.042(2) 0.044(2) -0.002(2) 0.018(2) 0.004(2)
C28 0.067(3) 0.059(3) 0.070(3) -0.012(3) 0.028(3) -0.004(3)
C29 0.064(3) 0.059(3) 0.052(3) 0.012(2) 0.019(2) -0.004(2)
C30 0.046(3) 0.057(3) 0.051(3) -0.001(2) 0.017(2) 0.004(2)
C31 0.034(2) 0.044(2) 0.034(2) -0.0018(19) 0.0115(18) 0.0041(19)
C32 0.032(2) 0.042(2) 0.036(2) -0.0017(19) 0.0089(17) 0.0026(18)
C33 0.043(3) 0.051(3) 0.045(2) -0.009(2) 0.018(2) -0.010(2)
C34 0.035(3) 0.067(3) 0.063(3) -0.020(3) 0.015(2) -0.006(2)
C35 0.034(3) 0.071(3) 0.060(3) -0.009(3) 0.004(2) 0.015(2)
C36 0.040(3) 0.052(3) 0.044(2) 0.001(2) 0.009(2) 0.010(2)
C37 0.058(3) 0.063(3) 0.047(3) 0.022(2) 0.018(2) 0.003(2)
C38 0.036(2) 0.044(2) 0.043(2) -0.001(2) 0.0087(19) 0.006(2)
C39 0.041(2) 0.037(2) 0.041(2) -0.001(2) 0.0100(19) 0.0049(19)
C40 0.073(3) 0.042(3) 0.067(3) 0.009(2) 0.023(3) 0.001(3)
C41 0.099(5) 0.040(3) 0.105(5) 0.019(3) 0.025(4) 0.015(3)
C42 0.084(4) 0.057(4) 0.117(5) 0.001(3) 0.029(4) 0.032(3)
C43 0.055(3) 0.061(3) 0.075(3) -0.005(3) 0.024(3) 0.022(3)
C44 0.054(3) 0.069(3) 0.054(3) -0.003(2) 0.032(2) -0.004(2)

loop_
_atom_type_symbol
_atom_type_description
_atom_type_scat_dispersion_real
_atom_type_scat_dispersion_imag
_atom_type_scat_source
C C 0.0033 0.0016 'International Tables Vol C Tables 4.2.6.8 and 6.1.1.4'
H H 0.0000 0.0000 'International Tables Vol C Tables 4.2.6.8 and 6.1.1.4'
N N 0.0061 0.0033 'International Tables Vol C Tables 4.2.6.8 and 6.1.1.4'
O O 0.0106 0.0060 'International Tables Vol C Tables 4.2.6.8 and 6.1.1.4'
Y Y -2.7962 3.5667 'International Tables Vol C Tables 4.2.6.8 and 6.1.1.4'

loop_
_geom_angle_atom_site_label_1
_geom_angle_atom_site_label_2
_geom_angle_atom_site_label_3
_geom_angle
O2 Y1 O1 115.21(9)
O2 Y1 N1 106.39(12)
O1 Y1 N1 104.71(11)
O2 Y1 N2 98.69(10)
O1 Y1 N2 95.63(10)
N1 Y1 N2 136.44(12)
O2 Y1 O3 87.64(9)
O1 Y1 O3 157.14(9)
N1 Y1 O3 66.37(10)
N2 Y1 O3 79.98(10)
O2 Y1 O4 152.19(9)
O1 Y1 O4 88.50(9)
N1 Y1 O4 79.35(11)
N2 Y1 O4 62.89(10)
O3 Y1 O4 69.45(8)
C1 O1 Y1 174.8(2)
C16 O2 Y1 176.6(2)
C31 O3 C37 116.5(3)
C31 O3 Y1 115.8(2)
C37 O3 Y1 127.7(2)
C38 O4 C44 117.3(3)
C38 O4 Y1 117.3(2)
C44 O4 Y1 124.2(2)
C32 N1 Y1 122.3(3)
C32 N1 H1 107(3)
Y1 N1 H1 129(3)
C39 N2 Y1 117.2(2)
C39 N2 H2A 108.0
Y1 N2 H2A 108.0
C39 N2 H2B 108.0
Y1 N2 H2B 108.0
H2A N2 H2B 107.2
O1 C1 C6 120.7(3)
O1 C1 C2 120.7(3)
C6 C1 C2 118.5(3)
C3 C2 C1 118.5(3)
C3 C2 C7 118.4(3)
C1 C2 C7 123.1(3)
C4 C3 C2 123.2(4)
C4 C3 H3 118.4
C2 C3 H3 118.4
C5 C4 C3 117.5(3)
C5 C4 C11 121.8(4)
C3 C4 C11 120.7(4)
C4 C5 C6 123.6(4)
C4 C5 H5 118.2
C6 C5 H5 118.2
C5 C6 C1 118.7(3)
C5 C6 C12 118.9(3)
C1 C6 C12 122.3(3)
C8 C7 C9 111.9(3)
C8 C7 C10 106.6(3)
C9 C7 C10 106.4(3)
C8 C7 C2 108.8(3)
C9 C7 C2 109.6(3)
C10 C7 C2 113.5(3)
C7 C8 H8A 109.5
C7 C8 H8B 109.5
H8A C8 H8B 109.5
C7 C8 H8C 109.5
H8A C8 H8C 109.5
H8B C8 H8C 109.5
C7 C9 H9A 109.5
C7 C9 H9B 109.5
H9A C9 H9B 109.5
C7 C9 H9C 109.5
H9A C9 H9C 109.5
H9B C9 H9C 109.5
C7 C10 H10A 109.5
C7 C10 H10B 109.5
H10A C10 H10B 109.5
C7 C10 H10C 109.5
H10A C10 H10C 109.5
H10B C10 H10C 109.5
C4 C11 H11A 109.5
C4 C11 H11B 109.5
H11A C11 H11B 109.5
C4 C11 H11C 109.5
H11A C11 H11C 109.5
H11B C11 H11C 109.5
C6 C12 C13 111.1(4)
C6 C12 C14 113.6(3)
C13 C12 C14 105.8(4)
C6 C12 C15 107.1(4)
C13 C12 C15 113.4(4)
C14 C12 C15 105.9(4)
C12 C13 H13A 109.5
C12 C13 H13B 109.5
H13A C13 H13B 109.5
C12 C13 H13C 109.5
H13A C13 H13C 109.5
H13B C13 H13C 109.5
C12 C14 H14A 109.5
C12 C14 H14B 109.5
H14A C14 H14B 109.5
C12 C14 H14C 109.5
H14A C14 H14C 109.5
H14B C14 H14C 109.5
C12 C15 H15A 109.5
C12 C15 H15B 109.5
H15A C15 H15B 109.5
C12 C15 H15C 109.5
H15A C15 H15C 109.5
H15B C15 H15C 109.5
O2 C16 C21 120.9(3)
O2 C16 C17 119.9(4)
C21 C16 C17 119.2(4)
C18 C17 C16 118.5(4)
C18 C17 C22 118.6(4)
C16 C17 C22 122.8(4)
C19 C18 C17 123.2(4)
C19 C18 H18 118.4
C17 C18 H18 118.4
C18 C19 C20 117.3(4)
C18 C19 C26 120.5(5)
C20 C19 C26 122.2(5)
C19 C20 C21 124.0(4)
C19 C20 H20 118.0
C21 C20 H20 118.0
C20 C21 C16 117.7(4)
C20 C21 C27 119.2(4)
C16 C21 C27 123.1(4)
C17 C22 C25 111.7(4)
C17 C22 C24 108.2(3)
C25 C22 C24 111.7(4)
C17 C22 C23 113.4(4)
C25 C22 C23 105.5(4)
C24 C22 C23 106.2(4)
C22 C23 H23A 109.5
C22 C23 H23B 109.5
H23A C23 H23B 109.5
C22 C23 H23C 109.5
H23A C23 H23C 109.5
H23B C23 H23C 109.5
C22 C24 H24A 109.5
C22 C24 H24B 109.5
H24A C24 H24B 109.5
C22 C24 H24C 109.5
H24A C24 H24C 109.5
H24B C24 H24C 109.5
C22 C25 H25A 109.5
C22 C25 H25B 109.5
H25A C25 H25B 109.5
C22 C25 H25C 109.5
H25A C25 H25C 109.5
H25B C25 H25C 109.5
C19 C26 H26A 109.5
C19 C26 H26B 109.5
H26A C26 H26B 109.5
C19 C26 H26C 109.5
H26A C26 H26C 109.5
H26B C26 H26C 109.5
C21 C27 C29 109.6(3)
C21 C27 C30 110.9(3)
C29 C27 C30 111.2(4)
C21 C27 C28 113.4(4)
C29 C27 C28 106.0(4)
C30 C27 C28 105.5(3)
C27 C28 H28A 109.5
C27 C28 H28B 109.5
H28A C28 H28B 109.5
C27 C28 H28C 109.5
H28A C28 H28C 109.5
H28B C28 H28C 109.5
C27 C29 H29A 109.5
C27 C29 H29B 109.5
H29A C29 H29B 109.5
C27 C29 H29C 109.5
H29A C29 H29C 109.5
H29B C29 H29C 109.5
C27 C30 H30A 109.5
C27 C30 H30B 109.5
H30A C30 H30B 109.5
C27 C30 H30C 109.5
H30A C30 H30C 109.5
H30B C30 H30C 109.5
C36 C31 O3 124.1(4)
C36 C31 C32 122.2(4)
O3 C31 C32 113.8(3)
C33 C32 N1 125.5(4)
C33 C32 C31 117.0(4)
N1 C32 C31 117.5(3)
C34 C33 C32 120.9(4)
C34 C33 H33 119.5
C32 C33 H33 119.5
C35 C34 C33 120.8(4)
C35 C34 H34 119.6
C33 C34 H34 119.6
C34 C35 C36 120.3(4)
C34 C35 H35 119.8
C36 C35 H35 119.8
C31 C36 C35 118.7(4)
C31 C36 H36 120.6
C35 C36 H36 120.6
O3 C37 H37A 109.5
O3 C37 H37B 109.5
H37A C37 H37B 109.5
O3 C37 H37C 109.5
H37A C37 H37C 109.5
H37B C37 H37C 109.5
C43 C38 C39 120.7(4)
C43 C38 O4 123.9(4)
C39 C38 O4 115.4(3)
C40 C39 C38 120.2(4)
C40 C39 N2 123.0(4)
C38 C39 N2 116.7(3)
C39 C40 C41 118.7(5)
C39 C40 H40 120.6
C41 C40 H40 120.6
C42 C41 C40 121.1(5)
C42 C41 H41 119.5
C40 C41 H41 119.5
C41 C42 C43 120.6(5)
C41 C42 H42 119.7
C43 C42 H42 119.7
C38 C43 C42 118.6(5)
C38 C43 H43 120.7
C42 C43 H43 120.7
O4 C44 H44A 109.5
O4 C44 H44B 109.5
H44A C44 H44B 109.5
O4 C44 H44C 109.5
H44A C44 H44C 109.5
H44B C44 H44C 109.5

loop_
_geom_bond_atom_site_label_1
_geom_bond_atom_site_label_2
_geom_bond_distance
Y1 O2 2.118(2)
Y1 O1 2.132(2)
Y1 N1 2.268(3)
Y1 N2 2.483(3)
Y1 O3 2.495(2)
Y1 O4 2.553(3)
O1 C1 1.366(4)
O2 C16 1.368(4)
O3 C31 1.404(4)
O3 C37 1.442(4)
O4 C38 1.391(5)
O4 C44 1.442(4)
N1 C32 1.394(5)
N1 H1 0.864(10)
N2 C39 1.444(5)
N2 H2A 0.9100
N2 H2B 0.9100
C1 C6 1.426(5)
C1 C2 1.432(5)
C2 C3 1.401(5)
C2 C7 1.535(5)
C3 C4 1.380(5)
C3 H3 0.9400
C4 C5 1.371(5)
C4 C11 1.510(5)
C5 C6 1.393(5)
C5 H5 0.9400
C6 C12 1.525(5)
C7 C8 1.533(5)
C7 C9 1.533(5)
C7 C10 1.535(5)
C8 H8A 0.9700
C8 H8B 0.9700
C8 H8C 0.9700
C9 H9A 0.9700
C9 H9B 0.9700
C9 H9C 0.9700
C10 H10A 0.9700
C10 H10B 0.9700
C10 H10C 0.9700
C11 H11A 0.9700
C11 H11B 0.9700
C11 H11C 0.9700
C12 C13 1.530(6)
C12 C14 1.540(5)
C12 C15 1.548(6)
C13 H13A 0.9700
C13 H13B 0.9700
C13 H13C 0.9700
C14 H14A 0.9700
C14 H14B 0.9700
C14 H14C 0.9700
C15 H15A 0.9700
C15 H15B 0.9700
C15 H15C 0.9700
C16 C21 1.423(5)
C16 C17 1.428(5)
C17 C18 1.393(5)
C17 C22 1.537(6)
C18 C19 1.373(6)
C18 H18 0.9400
C19 C20 1.381(6)
C19 C26 1.514(6)
C20 C21 1.393(5)
C20 H20 0.9400
C21 C27 1.532(6)
C22 C25 1.539(6)
C22 C24 1.543(6)
C22 C23 1.551(6)
C23 H23A 0.9700
C23 H23B 0.9700
C23 H23C 0.9700
C24 H24A 0.9700
C24 H24B 0.9700
C24 H24C 0.9700
C25 H25A 0.9700
C25 H25B 0.9700
C25 H25C 0.9700
C26 H26A 0.9700
C26 H26B 0.9700
C26 H26C 0.9700
C27 C29 1.534(5)
C27 C30 1.536(6)
C27 C28 1.545(6)
C28 H28A 0.9700
C28 H28B 0.9700
C28 H28C 0.9700
C29 H29A 0.9700
C29 H29B 0.9700
C29 H29C 0.9700
C30 H30A 0.9700
C30 H30B 0.9700
C30 H30C 0.9700
C31 C36 1.372(5)
C31 C32 1.406(5)
C32 C33 1.391(5)
C33 C34 1.374(6)
C33 H33 0.9400
C34 C35 1.366(6)
C34 H34 0.9400
C35 C36 1.388(6)
C35 H35 0.9400
C36 H36 0.9400
C37 H37A 0.9700
C37 H37B 0.9700
C37 H37C 0.9700
C38 C43 1.379(5)
C38 C39 1.382(5)
C39 C40 1.376(6)
C40 C41 1.381(7)
C40 H40 0.9400
C41 C42 1.362(7)
C41 H41 0.9400
C42 C43 1.381(7)
C42 H42 0.9400
C43 H43 0.9400
C44 H44A 0.9700
C44 H44B 0.9700
C44 H44C 0.9700

loop_
_geom_torsion_atom_site_label_1
_geom_torsion_atom_site_label_2
_geom_torsion_atom_site_label_3
_geom_torsion_atom_site_label_4
_geom_torsion
O2 Y1 O1 C1 96(3)
N1 Y1 O1 C1 -21(3)
N2 Y1 O1 C1 -162(3)
O3 Y1 O1 C1 -85(3)
O4 Y1 O1 C1 -100(3)
O1 Y1 O2 C16 -26(4)
N1 Y1 O2 C16 89(4)
N2 Y1 O2 C16 -127(4)
O3 Y1 O2 C16 154(4)
O4 Y1 O2 C16 -173(4)
O2 Y1 O3 C31 -126.2(2)
O1 Y1 O3 C31 53.9(4)
N1 Y1 O3 C31 -17.2(2)
N2 Y1 O3 C31 134.5(2)
O4 Y1 O3 C31 69.8(2)
O2 Y1 O3 C37 53.6(3)
O1 Y1 O3 C37 -126.3(3)
N1 Y1 O3 C37 162.6(3)
N2 Y1 O3 C37 -45.7(3)
O4 Y1 O3 C37 -110.4(3)
O2 Y1 O4 C38 25.5(4)
O1 Y1 O4 C38 -124.2(2)
N1 Y1 O4 C38 130.5(3)
N2 Y1 O4 C38 -27.1(2)
O3 Y1 O4 C38 61.9(2)
O2 Y1 O4 C44 -141.7(3)
O1 Y1 O4 C44 68.5(3)
N1 Y1 O4 C44 -36.7(3)
N2 Y1 O4 C44 165.6(3)
O3 Y1 O4 C44 -105.3(3)
O2 Y1 N1 C32 97.6(3)
O1 Y1 N1 C32 -139.9(3)
N2 Y1 N1 C32 -24.9(4)
O3 Y1 N1 C32 17.7(3)
O4 Y1 N1 C32 -54.3(3)
O2 Y1 N2 C39 -131.9(3)
O1 Y1 N2 C39 111.5(3)
N1 Y1 N2 C39 -6.8(4)
O3 Y1 N2 C39 -45.8(3)
O4 Y1 N2 C39 26.1(3)
Y1 O1 C1 C6 -20(3)
Y1 O1 C1 C2 158(2)
O1 C1 C2 C3 -176.9(3)
C6 C1 C2 C3 1.5(5)
O1 C1 C2 C7 4.0(5)
C6 C1 C2 C7 -177.6(3)
C1 C2 C3 C4 -0.7(6)
C7 C2 C3 C4 178.4(4)
C2 C3 C4 C5 -1.0(6)
C2 C3 C4 C11 178.3(4)
C3 C4 C5 C6 2.0(6)
C11 C4 C5 C6 -177.3(4)
C4 C5 C6 C1 -1.2(6)
C4 C5 C6 C12 176.0(4)
O1 C1 C6 C5 177.7(3)
C2 C1 C6 C5 -0.6(5)
O1 C1 C6 C12 0.7(6)
C2 C1 C6 C12 -177.7(4)
C3 C2 C7 C8 -120.4(4)
C1 C2 C7 C8 58.7(5)
C3 C2 C7 C9 117.0(4)
C1 C2 C7 C9 -63.9(5)
C3 C2 C7 C10 -1.9(5)
C1 C2 C7 C10 177.2(4)
C5 C6 C12 C13 124.0(4)
C1 C6 C12 C13 -59.0(5)
C5 C6 C12 C14 4.9(6)
C1 C6 C12 C14 -178.1(4)
C5 C6 C12 C15 -111.7(4)
C1 C6 C12 C15 65.3(5)
Y1 O2 C16 C21 -85(4)
Y1 O2 C16 C17 96(4)
O2 C16 C17 C18 -177.3(3)
C21 C16 C17 C18 3.5(5)
O2 C16 C17 C22 6.9(5)
C21 C16 C17 C22 -172.3(4)
C16 C17 C18 C19 -2.5(6)
C22 C17 C18 C19 173.5(4)
C17 C18 C19 C20 0.2(6)
C17 C18 C19 C26 -177.8(4)
C18 C19 C20 C21 1.2(6)
C26 C19 C20 C21 179.1(4)
C19 C20 C21 C16 -0.1(6)
C19 C20 C21 C27 179.7(4)
O2 C16 C21 C20 178.5(3)
C17 C16 C21 C20 -2.3(5)
O2 C16 C21 C27 -1.2(5)
C17 C16 C21 C27 178.0(3)
C18 C17 C22 C25 124.9(4)
C16 C17 C22 C25 -59.2(5)
C18 C17 C22 C24 -111.7(4)
C16 C17 C22 C24 64.2(5)
C18 C17 C22 C23 5.9(6)
C16 C17 C22 C23 -178.3(4)
C20 C21 C27 C29 -115.5(4)
C16 C21 C27 C29 64.2(5)
C20 C21 C27 C30 121.2(4)
C16 C21 C27 C30 -59.0(5)
C20 C21 C27 C28 2.7(5)
C16 C21 C27 C28 -177.5(4)
C37 O3 C31 C36 16.1(5)
Y1 O3 C31 C36 -164.1(3)
C37 O3 C31 C32 -164.5(3)
Y1 O3 C31 C32 15.3(4)
Y1 N1 C32 C33 161.4(3)
Y1 N1 C32 C31 -17.0(5)
C36 C31 C32 C33 0.3(6)
O3 C31 C32 C33 -179.1(3)
C36 C31 C32 N1 178.8(4)
O3 C31 C32 N1 -0.6(5)
N1 C32 C33 C34 -178.7(4)
C31 C32 C33 C34 -0.4(6)
C32 C33 C34 C35 0.2(6)
C33 C34 C35 C36 0.1(7)
O3 C31 C36 C35 179.3(4)
C32 C31 C36 C35 0.0(6)
C34 C35 C36 C31 -0.2(6)
C44 O4 C38 C43 14.0(6)
Y1 O4 C38 C43 -154.1(3)
C44 O4 C38 C39 -166.6(3)
Y1 O4 C38 C39 25.3(4)
C43 C38 C39 C40 -0.4(6)
O4 C38 C39 C40 -179.8(4)
C43 C38 C39 N2 178.8(4)
O4 C38 C39 N2 -0.6(5)
Y1 N2 C39 C40 154.1(3)
Y1 N2 C39 C38 -25.0(4)
C38 C39 C40 C41 1.7(7)
N2 C39 C40 C41 -177.5(4)
C39 C40 C41 C42 -2.2(8)
C40 C41 C42 C43 1.3(9)
C39 C38 C43 C42 -0.5(7)
O4 C38 C43 C42 178.9(4)
C41 C42 C43 C38 0.0(8)
